data_1571119
loop_
_publ_author_name
'Fan, Jing-Yan'
'Yao, Su-Yang'
'Ye, Bao-Hui'

_publ_section_title
;
 In Situ Synthesis of Hexadentate Cyclometalated Ir(III) Complexes as
 Photocatalysts for the Oxidation of Sulfides into Sulfoxides in Water
;
_journal_issue 3
_journal_name_full Inorganics
_journal_page_first 73
_journal_paper_doi 10.3390/inorganics12030073
_journal_volume 12
_journal_year 2024
_chemical_formula_moiety 'C32 H26 F2 Ir N4, 2(F3 P0.5)'
_chemical_formula_sum 'C32 H26 F8 Ir N4 P'
_chemical_formula_weight 841.74
_chemical_name_systematic F-yea
_space_group_crystal_system triclinic
_space_group_IT_number 2
_space_group_name_Hall '-P 1'
_space_group_name_H-M_alt 'P -1'
_atom_sites_solution_hydrogens geom
_atom_sites_solution_primary iterative
_audit_creation_date 2023-08-24
_audit_creation_method
;
Olex2 1.5
(compiled 2023.03.06 svn.rbb2c1857 for OlexSys, GUI svn.r6748)
;
_cell_angle_alpha 76.136(4)
_cell_angle_beta 84.487(3)
_cell_angle_gamma 77.048(3)
_cell_formula_units_Z 2
_cell_length_a 8.3615(3)
_cell_length_b 10.6980(5)
_cell_length_c 19.2560(7)
_cell_measurement_reflns_used 7136
_cell_measurement_temperature 149.98(10)
_cell_measurement_theta_max 72.9210
_cell_measurement_theta_min 4.3140
_cell_volume 1628.11(12)
_computing_cell_refinement 'CrysAlisPro 1.171.40.84a (Rigaku OD, 2020)'
_computing_data_collection 'CrysAlisPro 1.171.40.84a (Rigaku OD, 2020)'
_computing_data_reduction 'CrysAlisPro 1.171.40.84a (Rigaku OD, 2020)'
_computing_molecular_graphics 'Olex2 1.5 (Dolomanov et al., 2009)'
_computing_publication_material 'Olex2 1.5 (Dolomanov et al., 2009)'
_computing_structure_refinement 'SHELXL 2018/3 (Sheldrick, 2015)'
_computing_structure_solution 'olex2.solve 1.5 (Bourhis et al., 2015)'
_diffrn_ambient_environment N~2~
_diffrn_ambient_temperature 149.98(10)
_diffrn_detector 'CCD plate'
_diffrn_detector_area_resol_mean 5.2913
_diffrn_detector_type AtlasS2
_diffrn_measured_fraction_theta_full 0.998
_diffrn_measured_fraction_theta_max 0.969
_diffrn_measurement_details
;
List of Runs (angles in degrees, time in seconds):

  # Type    Start    End  Width  t~exp~   \w     \q     \k     \f   Frames
--------------------------------------------------------------------------
  1  \w   -113.00 -14.00   1.00    1.00    --  -41.14 -57.00-120.00   99
  2  \w    -12.00  28.00   1.00    1.00    --  -41.14  57.00  30.00   40
  3  \w    -62.00 -17.00   1.00    1.00    --  -41.14  57.00  30.00   45
  4  \w    -33.00  66.00   1.00    1.00    --   41.14 -38.00  90.00   99
  5  \w     56.00  89.00   1.00    1.00    --   41.14-125.00-180.00   33
  6  \w     27.00  53.00   1.00    1.00    --   41.14-125.00  90.00   26
  7  \w     29.00 130.00   1.00    1.00    --  105.29 -77.00 150.00  101
  8  \w     43.00 101.00   1.00    1.00    --  105.29-125.00  60.00   58
  9  \w    108.00 160.00   1.00    1.00    --  105.29 125.00  90.00   52
 10  \w     25.00 106.00   1.00    1.00    --  105.29 -94.00 -60.00   81
 11  \w    107.00 177.00   1.00    1.00    --  105.29  77.00 -30.00   70
 12  \w    106.00 165.00   1.00    1.00    --  105.29  77.00-180.00   59
 13  \w    109.00 168.00   1.00    1.00    --  105.29  77.00 120.00   59
 14  \w     65.00 112.00   1.00    1.00    --  105.29-125.00 -90.00   47
 15  \w     82.00 108.00   1.00    1.00    --  105.29-125.00-180.00   26
 16  \w     33.00 119.00   1.00    1.00    --  105.29 -45.00  30.00   86
 17  \w     77.00 177.00   1.00    1.00    --  105.29  30.00 -90.00  100
 18  \w     52.00 107.00   1.00    1.00    --  105.29 -98.00  64.63   55
;
_diffrn_measurement_device 'four-circle diffractometer'
_diffrn_measurement_device_type 'SuperNova, Dual, Cu at home/near, AtlasS2'
_diffrn_measurement_method '\w scans'
_diffrn_orient_matrix_type 'CrysAlisPro convention (1999,Acta A55,543-557)'
_diffrn_orient_matrix_UB_11 0.0201465000
_diffrn_orient_matrix_UB_12 0.1425174000
_diffrn_orient_matrix_UB_13 -0.0315199000
_diffrn_orient_matrix_UB_21 -0.1771089000
_diffrn_orient_matrix_UB_22 0.0516091000
_diffrn_orient_matrix_UB_23 0.0260662000
_diffrn_orient_matrix_UB_31 0.0635575000
_diffrn_orient_matrix_UB_32 0.0046727000
_diffrn_orient_matrix_UB_33 0.0716326000
_diffrn_radiation_monochromator mirror
_diffrn_radiation_probe x-ray
_diffrn_radiation_type 'Cu K\a'
_diffrn_radiation_wavelength 1.54184
_diffrn_reflns_av_R_equivalents 0.0540
_diffrn_reflns_av_unetI/netI 0.0654
_diffrn_reflns_Laue_measured_fraction_full 0.998
_diffrn_reflns_Laue_measured_fraction_max 0.969
_diffrn_reflns_limit_h_max 10
_diffrn_reflns_limit_h_min -9
_diffrn_reflns_limit_k_max 13
_diffrn_reflns_limit_k_min -12
_diffrn_reflns_limit_l_max 23
_diffrn_reflns_limit_l_min -16
_diffrn_reflns_number 11552
_diffrn_reflns_point_group_measured_fraction_full 0.998
_diffrn_reflns_point_group_measured_fraction_max 0.969
_diffrn_reflns_theta_full 67.684
_diffrn_reflns_theta_max 72.953
_diffrn_reflns_theta_min 4.352
_diffrn_source 'micro-focus sealed X-ray tube'
_diffrn_source_type 'SuperNova (Cu) X-ray Source'
_exptl_absorpt_coefficient_mu 9.072
_exptl_absorpt_correction_T_max 1.00000
_exptl_absorpt_correction_T_min 0.53379
_exptl_absorpt_correction_type multi-scan
_exptl_absorpt_process_details
;
CrysAlisPro 1.171.40.84a (Rigaku Oxford Diffraction, 2020)
Empirical absorption correction using spherical harmonics,
implemented in SCALE3 ABSPACK scaling algorithm.
;
_exptl_crystal_colour yellow
_exptl_crystal_colour_primary yellow
_exptl_crystal_density_diffrn 1.717
_exptl_crystal_description plate
_exptl_crystal_F_000 820
_exptl_crystal_size_max 0.15
_exptl_crystal_size_mid 0.12
_exptl_crystal_size_min 0.1
_refine_diff_density_max 1.889
_refine_diff_density_min -2.026
_refine_diff_density_rms 0.148
_refine_ls_extinction_method none
_refine_ls_goodness_of_fit_ref 1.055
_refine_ls_hydrogen_treatment constr
_refine_ls_matrix_type full
_refine_ls_number_parameters 418
_refine_ls_number_reflns 6299
_refine_ls_number_restraints 4
_refine_ls_restrained_S_all 1.137
_refine_ls_R_factor_all 0.0395
_refine_ls_R_factor_gt 0.0365
_refine_ls_shift/su_max 0.001
_refine_ls_shift/su_mean 0.000
_refine_ls_structure_factor_coef Fsqd
_refine_ls_weighting_details 'w=1/[\s^2^(Fo^2^)+(0.0446P)^2^] where P=(Fo^2^+2Fc^2^)/3'
_refine_ls_weighting_scheme calc
_refine_ls_wR_factor_gt 0.0902
_refine_ls_wR_factor_ref 0.0930
_reflns_Friedel_coverage 0.000
_reflns_number_gt 5831
_reflns_number_total 6299
_reflns_threshold_expression 'I > 2\s(I)'
_cod_data_source_file 1a.cif
_cod_data_source_block a23061302a0229
_cod_database_code 1571119
_shelx_shelxl_version_number 2018/3
_chemical_oxdiff_formula CHNFIr
_chemical_oxdiff_usercomment '8 F-yea-j'
_shelx_space_group_comment
;
The symmetry employed for this shelxl refinement is uniquely defined
by the following loop, which should always be used as a source of
symmetry information in preference to the above space-group names.
They are only intended as comments.
;
_olex2_refinement_description
;
1. Restrained distances
 H2-H3A
 2.1 with sigma of 0.02
 H3A-H2
 2.2 with sigma of 0.02
 H17-H4A
 2.3 with sigma of 0.02
 H4A-H17
 2.3 with sigma of 0.02
2.a Secondary CH2 refined with riding coordinates:
 N3(H3A,H3B), N4(H4A,H4B), C32(H32A,H32B), C31(H31A,H31B)
2.b Aromatic/amide H refined with riding coordinates:
 C27(H27), C23(H23), C7(H7), C12(H12), C22(H22), C15(H15), C2(H2), C8(H8),
 C20(H20), C29(H29), C30(H30), C17(H17), C14(H14), C5(H5), C3(H3), C19(H19),
 C18(H18), C4(H4)
;
_smtbx_masks_void_probe_radius 1.2
_smtbx_masks_void_truncation_radius 1.2
_olex2_submission_special_instructions 'No special instructions were received'
_oxdiff_exptl_absorpt_empirical_details
;
Empirical correction (ABSPACK) includes:
- Absorption correction using spherical harmonics
- Frame scaling
;
_oxdiff_exptl_absorpt_empirical_full_max 1.922
_oxdiff_exptl_absorpt_empirical_full_min 0.706

loop_
_space_group_symop_operation_xyz
'x, y, z'
'-x, -y, -z'

loop_
_atom_site_label
_atom_site_type_symbol
_atom_site_fract_x
_atom_site_fract_y
_atom_site_fract_z
_atom_site_U_iso_or_equiv
_atom_site_adp_type
_atom_site_occupancy
_atom_site_site_symmetry_order
_atom_site_calc_flag
_atom_site_refinement_flags_posn
_atom_site_refinement_flags_adp
_atom_site_refinement_flags_occupancy
_atom_site_disorder_assembly
_atom_site_disorder_group
Ir1 Ir 0.35020(2) 0.52680(2) 0.23333(2) 0.01686(8) Uani 1 1 d . . . . .
P002 P 0.000000 0.500000 0.500000 0.0369(5) Uani 1 2 d S . P . .
P003 P 0.000000 1.000000 0.000000 0.0568(8) Uani 1 2 d S . P . .
F2 F 0.9317(4) 0.5536(3) 0.08720(16) 0.0361(7) Uani 1 1 d . . . . .
F1 F 0.4970(5) 0.0511(3) 0.41503(17) 0.0425(8) Uani 1 1 d . . . . .
N1 N 0.4687(5) 0.6393(4) 0.2774(2) 0.0179(7) Uani 1 1 d . . . . .
N2 N 0.2669(5) 0.3922(4) 0.18986(19) 0.0179(7) Uani 1 1 d . . . . .
F008 F -0.1789(5) 0.4840(5) 0.53187(18) 0.0600(12) Uani 1 1 d . . . . .
F009 F -0.0271(6) 0.4411(5) 0.43426(19) 0.0635(12) Uani 1 1 d . . . . .
F00A F -0.0721(6) 0.6424(5) 0.4545(2) 0.0690(13) Uani 1 1 d . . . . .
N3 N 0.1809(5) 0.6738(4) 0.1552(2) 0.0250(9) Uani 1 1 d . . . . .
H3A H 0.240061 0.723908 0.122372 0.030 Uiso 1 1 calc DR U . . .
H3B H 0.129697 0.630838 0.131551 0.030 Uiso 1 1 calc R U . . .
N4 N 0.1432(5) 0.6045(4) 0.3027(2) 0.0227(8) Uani 1 1 d . . . . .
H4A H 0.116388 0.536722 0.337067 0.027 Uiso 1 1 calc DR U . . .
H4B H 0.174702 0.660608 0.324890 0.027 Uiso 1 1 calc R U . . .
F00D F 0.0434(8) 1.1403(5) -0.0256(2) 0.088(2) Uani 1 1 d . . . . .
C11 C 0.4519(6) 0.3897(4) 0.3169(2) 0.0192(9) Uani 1 1 d . . . . .
C26 C 0.5338(6) 0.4880(5) 0.1624(2) 0.0197(9) Uani 1 1 d . . . . .
C24 C 0.3563(6) 0.3652(5) 0.1303(2) 0.0204(9) Uani 1 1 d . . . . .
C16 C 0.1342(6) 0.3322(5) 0.2135(2) 0.0204(9) Uani 1 1 d . . . . .
C10 C 0.5150(6) 0.4416(5) 0.3663(2) 0.0222(9) Uani 1 1 d . . . . .
C25 C 0.5079(6) 0.4143(5) 0.1145(2) 0.0204(9) Uani 1 1 d . . . . .
C1 C 0.4961(6) 0.7652(5) 0.2472(3) 0.0231(10) Uani 1 1 d . . . . .
C9 C 0.5237(6) 0.5799(5) 0.3432(2) 0.0204(9) Uani 1 1 d . . . . .
C27 C 0.6827(6) 0.5347(5) 0.1514(2) 0.0231(9) Uani 1 1 d . . . . .
H27 H 0.707532 0.584754 0.182059 0.028 Uiso 1 1 calc R U . . .
F00N F -0.0950(9) 1.0389(6) 0.0697(3) 0.100(2) Uani 1 1 d . . . . .
F00O F 0.1628(9) 0.9475(6) 0.0440(3) 0.117(3) Uani 1 1 d . . . . .
C21 C 0.0809(6) 0.2576(5) 0.1717(3) 0.0269(10) Uani 1 1 d . . . . .
C23 C 0.3042(6) 0.2935(5) 0.0876(3) 0.0265(10) Uani 1 1 d . . . . .
H23 H 0.365560 0.280244 0.044855 0.032 Uiso 1 1 calc R U . . .
C28 C 0.7896(6) 0.5067(5) 0.0962(3) 0.0273(11) Uani 1 1 d . . . . .
C7 C 0.6063(6) 0.7722(5) 0.3585(3) 0.0293(11) Uani 1 1 d . . . . .
H7 H 0.645074 0.818418 0.387561 0.035 Uiso 1 1 calc R U . . .
C12 C 0.4462(6) 0.2575(5) 0.3341(2) 0.0232(9) Uani 1 1 d . . . . .
H12 H 0.404665 0.219906 0.301472 0.028 Uiso 1 1 calc R U . . .
C22 C 0.1659(7) 0.2426(5) 0.1068(3) 0.0299(11) Uani 1 1 d . . . . .
H22 H 0.128098 0.197846 0.076709 0.036 Uiso 1 1 calc R U . . .
C6 C 0.5647(6) 0.8338(5) 0.2877(3) 0.0288(11) Uani 1 1 d . . . . .
C15 C 0.5700(6) 0.3625(5) 0.4322(3) 0.0277(10) Uani 1 1 d . . . . .
H15 H 0.611482 0.399496 0.465100 0.033 Uiso 1 1 calc R U . . .
C32 C -0.0022(6) 0.6744(6) 0.2608(3) 0.0319(12) Uani 1 1 d . . . . .
H32A H -0.080923 0.729151 0.288874 0.038 Uiso 1 1 calc R U . . .
H32B H -0.057966 0.610312 0.248826 0.038 Uiso 1 1 calc R U . . .
C13 C 0.5017(7) 0.1810(5) 0.3991(3) 0.0298(11) Uani 1 1 d . . . . .
C2 C 0.4667(7) 0.8245(5) 0.1751(3) 0.0311(11) Uani 1 1 d . . . . .
H2 H 0.423821 0.778886 0.147008 0.037 Uiso 1 1 calc DR U . . .
C8 C 0.5906(6) 0.6463(5) 0.3848(3) 0.0282(11) Uani 1 1 d . . . . .
H8 H 0.624699 0.602180 0.431645 0.034 Uiso 1 1 calc R U . . .
C31 C 0.0555(7) 0.7604(5) 0.1930(3) 0.0323(12) Uani 1 1 d . . . . .
H31A H -0.038199 0.804723 0.162060 0.039 Uiso 1 1 calc R U . . .
H31B H 0.104144 0.828656 0.204704 0.039 Uiso 1 1 calc R U . . .
C20 C -0.0603(7) 0.2030(6) 0.1965(3) 0.0356(12) Uani 1 1 d . . . . .
H20 H -0.099400 0.154915 0.168532 0.043 Uiso 1 1 calc R U . . .
C29 C 0.7666(7) 0.4332(6) 0.0503(3) 0.0311(11) Uani 1 1 d . . . . .
H29 H 0.845727 0.415041 0.013217 0.037 Uiso 1 1 calc R U . . .
C30 C 0.6206(6) 0.3859(5) 0.0605(3) 0.0286(11) Uani 1 1 d . . . . .
H30 H 0.599477 0.334000 0.030076 0.034 Uiso 1 1 calc R U . . .
C17 C 0.0559(6) 0.3374(5) 0.2795(3) 0.0283(11) Uani 1 1 d . . . . .
H17 H 0.098591 0.378378 0.310131 0.034 Uiso 1 1 calc DR U . . .
C14 C 0.5639(7) 0.2303(5) 0.4492(3) 0.0326(12) Uani 1 1 d . . . . .
H14 H 0.600818 0.174963 0.493610 0.039 Uiso 1 1 calc R U . . .
C5 C 0.5941(7) 0.9603(5) 0.2539(3) 0.0396(14) Uani 1 1 d . . . . .
H5 H 0.637300 1.007828 0.280787 0.047 Uiso 1 1 calc R U . . .
C3 C 0.4981(8) 0.9465(6) 0.1439(3) 0.0410(14) Uani 1 1 d . . . . .
H3 H 0.476495 0.984666 0.094969 0.049 Uiso 1 1 calc R U . . .
C19 C -0.1388(8) 0.2189(6) 0.2593(4) 0.0435(14) Uani 1 1 d . . . . .
H19 H -0.234686 0.184230 0.274431 0.052 Uiso 1 1 calc R U . . .
C18 C -0.0806(7) 0.2862(6) 0.3026(3) 0.0362(12) Uani 1 1 d . . . . .
H18 H -0.135236 0.295900 0.347156 0.043 Uiso 1 1 calc R U . . .
C4 C 0.5624(8) 1.0148(6) 0.1848(4) 0.0460(16) Uani 1 1 d . . . . .
H4 H 0.583567 1.099598 0.163574 0.055 Uiso 1 1 calc R U . . .

loop_
_atom_site_aniso_label
_atom_site_aniso_U_11
_atom_site_aniso_U_22
_atom_site_aniso_U_33
_atom_site_aniso_U_23
_atom_site_aniso_U_13
_atom_site_aniso_U_12
Ir1 0.01625(12) 0.01856(11) 0.01596(11) -0.00290(7) -0.00006(7) -0.00537(7)
P002 0.0272(10) 0.0643(14) 0.0176(8) -0.0050(8) -0.0012(7) -0.0103(9)
P003 0.112(2) 0.0391(13) 0.0282(10) 0.0001(9) -0.0199(12) -0.0354(14)
F2 0.0239(16) 0.049(2) 0.0367(16) -0.0053(14) 0.0080(13) -0.0188(14)
F1 0.067(2) 0.0228(16) 0.0330(16) 0.0035(13) -0.0067(16) -0.0091(15)
N1 0.0125(18) 0.0181(18) 0.0247(18) -0.0068(15) -0.0007(14) -0.0043(14)
N2 0.0174(19) 0.0222(19) 0.0164(17) -0.0042(14) -0.0008(14) -0.0091(15)
F008 0.034(2) 0.115(4) 0.0299(17) -0.009(2) 0.0033(15) -0.023(2)
F009 0.066(3) 0.107(4) 0.0314(18) -0.026(2) 0.0060(18) -0.038(3)
F00A 0.059(3) 0.075(3) 0.060(3) 0.014(2) -0.015(2) -0.013(2)
N3 0.024(2) 0.030(2) 0.0207(19) -0.0035(16) -0.0043(16) -0.0049(17)
N4 0.019(2) 0.027(2) 0.0208(18) -0.0054(16) 0.0006(15) -0.0037(16)
F00D 0.185(6) 0.056(3) 0.042(2) 0.0030(19) -0.036(3) -0.065(3)
C11 0.018(2) 0.021(2) 0.016(2) -0.0030(16) -0.0012(17) 0.0006(17)
C26 0.022(2) 0.021(2) 0.015(2) -0.0004(16) -0.0029(17) -0.0050(18)
C24 0.020(2) 0.024(2) 0.016(2) -0.0030(17) -0.0002(17) -0.0045(18)
C16 0.018(2) 0.021(2) 0.023(2) -0.0016(17) -0.0012(17) -0.0076(18)
C10 0.018(2) 0.024(2) 0.021(2) -0.0029(18) 0.0005(17) -0.0013(18)
C25 0.017(2) 0.025(2) 0.018(2) -0.0042(17) 0.0010(17) -0.0050(18)
C1 0.019(2) 0.017(2) 0.033(2) -0.0065(19) 0.0002(19) -0.0036(18)
C9 0.017(2) 0.025(2) 0.020(2) -0.0087(18) -0.0005(17) -0.0027(18)
C27 0.020(2) 0.024(2) 0.025(2) -0.0001(18) 0.0001(18) -0.0098(19)
F00N 0.179(7) 0.076(4) 0.052(3) -0.019(3) 0.008(3) -0.043(4)
F00O 0.145(6) 0.096(5) 0.111(4) 0.040(4) -0.071(4) -0.065(4)
C21 0.025(3) 0.023(2) 0.034(3) -0.005(2) -0.003(2) -0.010(2)
C23 0.026(3) 0.028(3) 0.027(2) -0.011(2) 0.001(2) -0.006(2)
C28 0.015(2) 0.037(3) 0.028(2) 0.003(2) 0.0026(19) -0.012(2)
C7 0.025(3) 0.033(3) 0.036(3) -0.018(2) -0.002(2) -0.008(2)
C12 0.025(2) 0.023(2) 0.021(2) -0.0037(18) 0.0007(18) -0.0042(19)
C22 0.032(3) 0.032(3) 0.028(2) -0.007(2) -0.010(2) -0.008(2)
C6 0.020(2) 0.023(2) 0.046(3) -0.013(2) -0.002(2) -0.0044(19)
C15 0.025(3) 0.036(3) 0.021(2) -0.006(2) -0.0019(19) -0.003(2)
C32 0.011(2) 0.048(3) 0.030(3) -0.005(2) 0.0021(19) 0.002(2)
C13 0.038(3) 0.025(3) 0.024(2) -0.001(2) 0.004(2) -0.007(2)
C2 0.034(3) 0.025(3) 0.034(3) 0.000(2) -0.006(2) -0.012(2)
C8 0.026(3) 0.035(3) 0.026(2) -0.011(2) -0.003(2) -0.007(2)
C31 0.027(3) 0.032(3) 0.030(3) -0.001(2) -0.005(2) 0.006(2)
C20 0.026(3) 0.031(3) 0.054(3) -0.009(2) -0.004(2) -0.013(2)
C29 0.027(3) 0.042(3) 0.022(2) -0.005(2) 0.009(2) -0.008(2)
C30 0.025(3) 0.039(3) 0.023(2) -0.011(2) 0.0051(19) -0.008(2)
C17 0.023(3) 0.026(2) 0.037(3) -0.005(2) 0.004(2) -0.011(2)
C14 0.039(3) 0.031(3) 0.022(2) 0.004(2) -0.008(2) -0.003(2)
C5 0.037(3) 0.023(3) 0.063(4) -0.010(3) -0.009(3) -0.011(2)
C3 0.046(4) 0.029(3) 0.044(3) 0.005(2) -0.006(3) -0.014(3)
C19 0.035(3) 0.034(3) 0.064(4) -0.010(3) 0.008(3) -0.019(3)
C18 0.026(3) 0.041(3) 0.041(3) -0.006(2) 0.014(2) -0.016(2)
C4 0.047(4) 0.020(3) 0.070(4) 0.003(3) -0.012(3) -0.016(3)

loop_
_atom_type_symbol
_atom_type_description
_atom_type_scat_dispersion_real
_atom_type_scat_dispersion_imag
_atom_type_scat_source
C C 0.0181 0.0091 'International Tables Vol C Tables 4.2.6.8 and 6.1.1.4'
H H 0.0000 0.0000 'International Tables Vol C Tables 4.2.6.8 and 6.1.1.4'
F F 0.0727 0.0534 'International Tables Vol C Tables 4.2.6.8 and 6.1.1.4'
Ir Ir -4.7710 6.5667 'International Tables Vol C Tables 4.2.6.8 and 6.1.1.4'
N N 0.0311 0.0180 'International Tables Vol C Tables 4.2.6.8 and 6.1.1.4'
P P 0.2955 0.4335 'International Tables Vol C Tables 4.2.6.8 and 6.1.1.4'

loop_
_geom_angle_atom_site_label_1
_geom_angle_atom_site_label_2
_geom_angle_atom_site_label_3
_geom_angle
_geom_angle_site_symmetry_1
_geom_angle_site_symmetry_3
_geom_angle_publ_flag
N1 Ir1 N2 170.87(15) . . ?
N1 Ir1 N3 104.80(15) . . ?
N1 Ir1 N4 81.59(15) . . ?
N2 Ir1 N3 82.53(15) . . ?
N2 Ir1 N4 105.70(15) . . ?
N4 Ir1 N3 76.65(15) . . ?
C11 Ir1 N1 79.87(17) . . ?
C11 Ir1 N2 94.24(16) . . ?
C11 Ir1 N3 166.31(17) . . ?
C11 Ir1 N4 91.55(16) . . ?
C26 Ir1 N1 94.11(17) . . ?
C26 Ir1 N2 79.48(17) . . ?
C26 Ir1 N3 96.41(16) . . ?
C26 Ir1 N4 170.48(16) . . ?
C26 Ir1 C11 96.06(18) . . ?
F008 P002 F008 180.0 2_566 . ?
F008 P002 F009 90.4(2) . 2_566 ?
F008 P002 F009 89.6(2) 2_566 2_566 ?
F008 P002 F009 89.6(2) . . ?
F008 P002 F009 90.4(2) 2_566 . ?
F009 P002 F009 180.0 . 2_566 ?
F00A P002 F008 90.8(2) . . ?
F00A P002 F008 90.8(2) 2_566 2_566 ?
F00A P002 F008 89.2(2) 2_566 . ?
F00A P002 F008 89.2(2) . 2_566 ?
F00A P002 F009 88.7(3) 2_566 2_566 ?
F00A P002 F009 88.7(3) . . ?
F00A P002 F009 91.3(3) . 2_566 ?
F00A P002 F009 91.3(3) 2_566 . ?
F00A P002 F00A 180.0 2_566 . ?
F00D P003 F00D 180.00(13) . 2_575 ?
F00D P003 F00N 89.1(3) . 2_575 ?
F00D P003 F00N 90.9(3) 2_575 2_575 ?
F00D P003 F00N 89.1(3) 2_575 . ?
F00D P003 F00N 90.9(3) . . ?
F00D P003 F00O 89.6(3) . 2_575 ?
F00D P003 F00O 89.6(3) 2_575 . ?
F00D P003 F00O 90.4(3) 2_575 2_575 ?
F00D P003 F00O 90.4(3) . . ?
F00N P003 F00N 180.0 2_575 . ?
F00N P003 F00O 91.5(4) . 2_575 ?
F00N P003 F00O 88.5(4) . . ?
F00N P003 F00O 91.5(4) 2_575 . ?
F00N P003 F00O 88.5(4) 2_575 2_575 ?
F00O P003 F00O 180.0 2_575 . ?
C1 N1 Ir1 128.0(3) . . ?
C9 N1 Ir1 114.0(3) . . ?
C9 N1 C1 118.0(4) . . ?
C24 N2 Ir1 113.3(3) . . ?
C24 N2 C16 118.5(4) . . ?
C16 N2 Ir1 128.2(3) . . ?
Ir1 N3 H3A 109.5 . . ?
Ir1 N3 H3B 109.5 . . ?
H3A N3 H3B 108.1 . . ?
C31 N3 Ir1 110.6(3) . . ?
C31 N3 H3A 109.5 . . ?
C31 N3 H3B 109.5 . . ?
Ir1 N4 H4A 109.4 . . ?
Ir1 N4 H4B 109.4 . . ?
H4A N4 H4B 108.0 . . ?
C32 N4 Ir1 111.3(3) . . ?
C32 N4 H4A 109.4 . . ?
C32 N4 H4B 109.4 . . ?
C10 C11 Ir1 113.8(3) . . ?
C12 C11 Ir1 126.9(3) . . ?
C12 C11 C10 118.8(4) . . ?
C25 C26 Ir1 116.3(3) . . ?
C25 C26 C27 116.4(4) . . ?
C27 C26 Ir1 127.1(3) . . ?
N2 C24 C25 115.9(4) . . ?
N2 C24 C23 121.3(4) . . ?
C23 C24 C25 122.8(4) . . ?
N2 C16 C21 120.6(4) . . ?
C17 C16 N2 121.3(4) . . ?
C17 C16 C21 118.0(4) . . ?
C11 C10 C9 115.6(4) . . ?
C15 C10 C11 121.3(4) . . ?
C15 C10 C9 123.1(4) . . ?
C26 C25 C24 113.7(4) . . ?
C30 C25 C26 122.5(4) . . ?
C30 C25 C24 123.7(4) . . ?
N1 C1 C6 120.7(4) . . ?
N1 C1 C2 121.2(4) . . ?
C2 C1 C6 118.0(4) . . ?
N1 C9 C10 114.7(4) . . ?
N1 C9 C8 122.1(4) . . ?
C8 C9 C10 123.1(4) . . ?
C26 C27 H27 120.4 . . ?
C28 C27 C26 119.1(4) . . ?
C28 C27 H27 120.4 . . ?
C16 C21 C20 118.6(5) . . ?
C22 C21 C16 119.3(4) . . ?
C22 C21 C20 122.1(5) . . ?
C24 C23 H23 119.6 . . ?
C22 C23 C24 120.7(5) . . ?
C22 C23 H23 119.6 . . ?
C27 C28 F2 117.4(4) . . ?
C29 C28 F2 117.8(4) . . ?
C29 C28 C27 124.8(4) . . ?
C6 C7 H7 120.4 . . ?
C8 C7 H7 120.4 . . ?
C8 C7 C6 119.2(4) . . ?
C11 C12 H12 120.4 . . ?
C13 C12 C11 119.2(4) . . ?
C13 C12 H12 120.4 . . ?
C21 C22 H22 120.5 . . ?
C23 C22 C21 119.0(4) . . ?
C23 C22 H22 120.5 . . ?
C7 C6 C1 119.0(5) . . ?
C7 C6 C5 122.5(5) . . ?
C5 C6 C1 118.4(5) . . ?
C10 C15 H15 120.1 . . ?
C14 C15 C10 119.8(5) . . ?
C14 C15 H15 120.1 . . ?
N4 C32 H32A 110.1 . . ?
N4 C32 H32B 110.1 . . ?
N4 C32 C31 108.0(4) . . ?
H32A C32 H32B 108.4 . . ?
C31 C32 H32A 110.1 . . ?
C31 C32 H32B 110.1 . . ?
F1 C13 C12 118.6(4) . . ?
F1 C13 C14 118.2(4) . . ?
C12 C13 C14 123.2(5) . . ?
C1 C2 H2 119.0 . . ?
C3 C2 C1 122.0(5) . . ?
C3 C2 H2 119.0 . . ?
C9 C8 H8 119.8 . . ?
C7 C8 C9 120.5(5) . . ?
C7 C8 H8 119.8 . . ?
N3 C31 C32 107.6(4) . . ?
N3 C31 H31A 110.2 . . ?
N3 C31 H31B 110.2 . . ?
C32 C31 H31A 110.2 . . ?
C32 C31 H31B 110.2 . . ?
H31A C31 H31B 108.5 . . ?
C21 C20 H20 119.7 . . ?
C19 C20 C21 120.5(5) . . ?
C19 C20 H20 119.7 . . ?
C28 C29 H29 121.6 . . ?
C28 C29 C30 116.8(5) . . ?
C30 C29 H29 121.6 . . ?
C25 C30 C29 120.3(5) . . ?
C25 C30 H30 119.9 . . ?
C29 C30 H30 119.9 . . ?
C16 C17 H17 118.6 . . ?
C18 C17 C16 122.8(5) . . ?
C18 C17 H17 118.6 . . ?
C15 C14 C13 117.8(4) . . ?
C15 C14 H14 121.1 . . ?
C13 C14 H14 121.1 . . ?
C6 C5 H5 119.1 . . ?
C4 C5 C6 121.8(5) . . ?
C4 C5 H5 119.1 . . ?
C2 C3 H3 120.2 . . ?
C2 C3 C4 119.6(5) . . ?
C4 C3 H3 120.2 . . ?
C20 C19 H19 119.6 . . ?
C20 C19 C18 120.8(5) . . ?
C18 C19 H19 119.6 . . ?
C17 C18 C19 118.9(5) . . ?
C17 C18 H18 120.6 . . ?
C19 C18 H18 120.6 . . ?
C5 C4 C3 120.2(5) . . ?
C5 C4 H4 119.9 . . ?
C3 C4 H4 119.9 . . ?

loop_
_geom_bond_atom_site_label_1
_geom_bond_atom_site_label_2
_geom_bond_distance
_geom_bond_site_symmetry_2
_geom_bond_publ_flag
Ir1 N1 2.082(3) . ?
Ir1 N2 2.097(3) . ?
Ir1 N3 2.240(4) . ?
Ir1 N4 2.217(4) . ?
Ir1 C11 2.010(4) . ?
Ir1 C26 1.995(5) . ?
P002 F008 1.591(4) . ?
P002 F008 1.591(4) 2_566 ?
P002 F009 1.597(4) 2_566 ?
P002 F009 1.597(4) . ?
P002 F00A 1.582(4) 2_566 ?
P002 F00A 1.582(4) . ?
P003 F00D 1.576(4) . ?
P003 F00D 1.576(4) 2_575 ?
P003 F00N 1.587(5) 2_575 ?
P003 F00N 1.587(5) . ?
P003 F00O 1.593(6) 2_575 ?
P003 F00O 1.593(6) . ?
F2 C28 1.371(5) . ?
F1 C13 1.359(6) . ?
N1 C1 1.393(6) . ?
N1 C9 1.348(6) . ?
N2 C24 1.362(6) . ?
N2 C16 1.390(6) . ?
N3 H3A 0.9100 . ?
N3 H3B 0.9100 . ?
N3 C31 1.492(7) . ?
N4 H4A 0.9100 . ?
N4 H4B 0.9100 . ?
N4 C32 1.477(6) . ?
C11 C10 1.403(6) . ?
C11 C12 1.384(6) . ?
C26 C25 1.408(6) . ?
C26 C27 1.422(6) . ?
C24 C25 1.456(6) . ?
C24 C23 1.406(6) . ?
C16 C21 1.422(6) . ?
C16 C17 1.379(7) . ?
C10 C9 1.456(7) . ?
C10 C15 1.400(6) . ?
C25 C30 1.377(7) . ?
C1 C6 1.423(7) . ?
C1 C2 1.401(7) . ?
C9 C8 1.413(6) . ?
C27 H27 0.9500 . ?
C27 C28 1.368(7) . ?
C21 C22 1.401(7) . ?
C21 C20 1.425(7) . ?
C23 H23 0.9500 . ?
C23 C22 1.369(7) . ?
C28 C29 1.367(8) . ?
C7 H7 0.9500 . ?
C7 C6 1.404(8) . ?
C7 C8 1.352(7) . ?
C12 H12 0.9500 . ?
C12 C13 1.379(7) . ?
C22 H22 0.9500 . ?
C6 C5 1.419(7) . ?
C15 H15 0.9500 . ?
C15 C14 1.385(8) . ?
C32 H32A 0.9900 . ?
C32 H32B 0.9900 . ?
C32 C31 1.512(7) . ?
C13 C14 1.394(8) . ?
C2 H2 0.9500 . ?
C2 C3 1.371(7) . ?
C8 H8 0.9500 . ?
C31 H31A 0.9900 . ?
C31 H31B 0.9900 . ?
C20 H20 0.9500 . ?
C20 C19 1.349(9) . ?
C29 H29 0.9500 . ?
C29 C30 1.403(7) . ?
C30 H30 0.9500 . ?
C17 H17 0.9500 . ?
C17 C18 1.366(7) . ?
C14 H14 0.9500 . ?
C5 H5 0.9500 . ?
C5 C4 1.344(9) . ?
C3 H3 0.9500 . ?
C3 C4 1.405(9) . ?
C19 H19 0.9500 . ?
C19 C18 1.404(9) . ?
C18 H18 0.9500 . ?
C4 H4 0.9500 . ?

loop_
_geom_torsion_atom_site_label_1
_geom_torsion_atom_site_label_2
_geom_torsion_atom_site_label_3
_geom_torsion_atom_site_label_4
_geom_torsion
_geom_torsion_site_symmetry_1
_geom_torsion_site_symmetry_2
_geom_torsion_site_symmetry_3
_geom_torsion_site_symmetry_4
_geom_torsion_publ_flag
Ir1 N1 C1 C6 173.5(4) . . . . ?
Ir1 N1 C1 C2 -10.5(7) . . . . ?
Ir1 N1 C9 C10 9.7(5) . . . . ?
Ir1 N1 C9 C8 -172.7(4) . . . . ?
Ir1 N2 C24 C25 10.3(5) . . . . ?
Ir1 N2 C24 C23 -170.1(4) . . . . ?
Ir1 N2 C16 C21 171.0(3) . . . . ?
Ir1 N2 C16 C17 -12.3(7) . . . . ?
Ir1 N3 C31 C32 -41.8(5) . . . . ?
Ir1 N4 C32 C31 -43.8(5) . . . . ?
Ir1 C11 C10 C9 -10.6(5) . . . . ?
Ir1 C11 C10 C15 171.3(4) . . . . ?
Ir1 C11 C12 C13 -170.5(4) . . . . ?
Ir1 C26 C25 C24 -6.7(5) . . . . ?
Ir1 C26 C25 C30 176.7(4) . . . . ?
Ir1 C26 C27 C28 -174.7(4) . . . . ?
F2 C28 C29 C30 179.8(5) . . . . ?
F1 C13 C14 C15 179.2(5) . . . . ?
N1 C1 C6 C7 0.7(7) . . . . ?
N1 C1 C6 C5 178.4(5) . . . . ?
N1 C1 C2 C3 -177.8(5) . . . . ?
N1 C9 C8 C7 -2.1(8) . . . . ?
N2 C24 C25 C26 -2.8(6) . . . . ?
N2 C24 C25 C30 173.8(4) . . . . ?
N2 C24 C23 C22 -3.5(8) . . . . ?
N2 C16 C21 C22 1.4(7) . . . . ?
N2 C16 C21 C20 -177.1(5) . . . . ?
N2 C16 C17 C18 176.1(5) . . . . ?
N4 C32 C31 N3 56.4(5) . . . . ?
C11 C10 C9 N1 0.4(6) . . . . ?
C11 C10 C9 C8 -177.1(5) . . . . ?
C11 C10 C15 C14 0.5(8) . . . . ?
C11 C12 C13 F1 -179.4(5) . . . . ?
C11 C12 C13 C14 0.1(8) . . . . ?
C26 C25 C30 C29 -1.5(8) . . . . ?
C26 C27 C28 F2 179.9(4) . . . . ?
C26 C27 C28 C29 -1.5(8) . . . . ?
C24 N2 C16 C21 -7.7(7) . . . . ?
C24 N2 C16 C17 169.0(4) . . . . ?
C24 C25 C30 C29 -177.8(5) . . . . ?
C24 C23 C22 C21 -3.0(8) . . . . ?
C16 N2 C24 C25 -170.8(4) . . . . ?
C16 N2 C24 C23 8.8(7) . . . . ?
C16 C21 C22 C23 3.9(8) . . . . ?
C16 C21 C20 C19 -1.7(8) . . . . ?
C16 C17 C18 C19 3.6(9) . . . . ?
C10 C11 C12 C13 0.4(7) . . . . ?
C10 C9 C8 C7 175.2(5) . . . . ?
C10 C15 C14 C13 -0.1(8) . . . . ?
C25 C26 C27 C28 0.3(7) . . . . ?
C25 C24 C23 C22 176.1(5) . . . . ?
C1 N1 C9 C10 -170.4(4) . . . . ?
C1 N1 C9 C8 7.1(7) . . . . ?
C1 C6 C5 C4 -1.5(9) . . . . ?
C1 C2 C3 C4 0.3(10) . . . . ?
C9 N1 C1 C6 -6.4(7) . . . . ?
C9 N1 C1 C2 169.6(5) . . . . ?
C9 C10 C15 C14 -177.4(5) . . . . ?
C27 C26 C25 C24 177.8(4) . . . . ?
C27 C26 C25 C30 1.2(7) . . . . ?
C27 C28 C29 C30 1.2(8) . . . . ?
C21 C16 C17 C18 -7.1(8) . . . . ?
C21 C20 C19 C18 -1.9(10) . . . . ?
C23 C24 C25 C26 177.6(4) . . . . ?
C23 C24 C25 C30 -5.8(8) . . . . ?
C28 C29 C30 C25 0.3(8) . . . . ?
C7 C6 C5 C4 176.0(6) . . . . ?
C12 C11 C10 C9 177.4(4) . . . . ?
C12 C11 C10 C15 -0.6(7) . . . . ?
C12 C13 C14 C15 -0.2(9) . . . . ?
C22 C21 C20 C19 179.8(6) . . . . ?
C6 C1 C2 C3 -1.7(8) . . . . ?
C6 C7 C8 C9 -3.8(8) . . . . ?
C6 C5 C4 C3 0.1(10) . . . . ?
C15 C10 C9 N1 178.4(5) . . . . ?
C15 C10 C9 C8 0.9(8) . . . . ?
C2 C1 C6 C7 -175.4(5) . . . . ?
C2 C1 C6 C5 2.3(8) . . . . ?
C2 C3 C4 C5 0.5(10) . . . . ?
C8 C7 C6 C1 4.4(8) . . . . ?
C8 C7 C6 C5 -173.2(5) . . . . ?
C20 C21 C22 C23 -177.6(5) . . . . ?
C20 C19 C18 C17 1.1(10) . . . . ?
C17 C16 C21 C22 -175.4(5) . . . . ?
C17 C16 C21 C20 6.1(7) . . . . ?

loop_
_smtbx_masks_void_nr
_smtbx_masks_void_average_x
_smtbx_masks_void_average_y
_smtbx_masks_void_average_z
_smtbx_masks_void_volume
_smtbx_masks_void_count_electrons
_smtbx_masks_void_content
1 0.000 0.000 0.500 231.2 65.7 '1.2 CHCl3'
